data_7060032
loop_
_publ_author_name
'Attanayake, N. Harsha'
'Kaur, Aman Preet'
'Suduwella, T. Malsha'
'Elliott, Corrine F.'
'Parkin, Sean R.'
'Odom, Susan A.'

_publ_section_title
;
 A stable, highly oxidizing radical cation
;
_journal_issue 42
_journal_name_full 'New Journal of Chemistry'
_journal_page_first 18138
_journal_page_last 18148
_journal_paper_doi 10.1039/D0NJ04434B
_journal_volume 44
_journal_year 2020
_chemical_formula_moiety 'C16 H17 N S, Cl6 Sb'
_chemical_formula_sum 'C16 H17 Cl6 N S Sb'
_chemical_formula_weight 589.82
_space_group_crystal_system triclinic
_space_group_IT_number 2
_space_group_name_Hall '-P 1'
_space_group_name_H-M_alt 'P -1'
_atom_sites_solution_hydrogens difmap
_atom_sites_solution_primary direct
_atom_sites_solution_secondary difmap
_audit_creation_method SHELXL-2018/3
_audit_update_record
;
2020-05-28 deposited with the CCDC.	2020-10-08 downloaded from the CCDC.
;
_cell_angle_alpha 76.2187(5)
_cell_angle_beta 87.2025(5)
_cell_angle_gamma 81.9614(5)
_cell_formula_units_Z 2
_cell_length_a 9.2759(1)
_cell_length_b 9.5607(1)
_cell_length_c 12.5247(2)
_cell_measurement_reflns_used 9889
_cell_measurement_temperature 90.0(2)
_cell_measurement_theta_max 27.48
_cell_measurement_theta_min 2.76
_cell_volume 1068.03(2)
_computing_cell_refinement '<i>APEX3</i> (Bruker-AXS, 2016)'
_computing_data_collection '<i>APEX3</i> (Bruker-AXS, 2016)'
_computing_data_reduction '<i>APEX3</i> (Bruker-AXS, 2016)'
_computing_molecular_graphics '<i>XP in SHELXTL</i> (Sheldrick, 2008)'
_computing_publication_material '<i>SHELX</i> (Sheldrick, 2008) and <i>CIFFIX</i> (Parkin, 2013)'
_computing_structure_refinement '<i>SHELXL-2018/3</i> (Sheldrick, 2015b)'
_computing_structure_solution '<i>SHELXT</i> (Sheldrick, 2015a)'
_diffrn_ambient_temperature 90.0(2)
_diffrn_detector_area_resol_mean 7.41
_diffrn_measured_fraction_theta_full 0.998
_diffrn_measured_fraction_theta_max 0.998
_diffrn_measurement_device_type 'Bruker D8 Venture dual source'
_diffrn_measurement_method '\f and \w scans'
_diffrn_radiation_type MoK\a
_diffrn_radiation_wavelength 0.71073
_diffrn_reflns_av_R_equivalents 0.0299
_diffrn_reflns_av_unetI/netI 0.0204
_diffrn_reflns_Laue_measured_fraction_full 0.998
_diffrn_reflns_Laue_measured_fraction_max 0.998
_diffrn_reflns_limit_h_max 12
_diffrn_reflns_limit_h_min -12
_diffrn_reflns_limit_k_max 12
_diffrn_reflns_limit_k_min -12
_diffrn_reflns_limit_l_max 16
_diffrn_reflns_limit_l_min -16
_diffrn_reflns_number 28245
_diffrn_reflns_point_group_measured_fraction_full 0.998
_diffrn_reflns_point_group_measured_fraction_max 0.998
_diffrn_reflns_theta_full 25.242
_diffrn_reflns_theta_max 27.489
_diffrn_reflns_theta_min 2.758
_diffrn_source microsource
_exptl_absorpt_coefficient_mu 2.141
_exptl_absorpt_correction_T_max 0.746
_exptl_absorpt_correction_T_min 0.625
_exptl_absorpt_correction_type multi-scan
_exptl_absorpt_process_details '<i>SADABS</i> (Krause et al., 2015)'
_exptl_crystal_colour 'dark green'
_exptl_crystal_density_diffrn 1.834
_exptl_crystal_description slab
_exptl_crystal_F_000 578
_exptl_crystal_size_max 0.250
_exptl_crystal_size_mid 0.230
_exptl_crystal_size_min 0.080
_refine_diff_density_max 1.030
_refine_diff_density_min -0.677
_refine_diff_density_rms 0.070
_refine_ls_extinction_method none
_refine_ls_goodness_of_fit_ref 1.054
_refine_ls_hydrogen_treatment constr
_refine_ls_matrix_type full
_refine_ls_number_parameters 256
_refine_ls_number_reflns 4887
_refine_ls_number_restraints 87
_refine_ls_restrained_S_all 1.045
_refine_ls_R_factor_all 0.0259
_refine_ls_R_factor_gt 0.0227
_refine_ls_shift/su_max 0.000
_refine_ls_shift/su_mean 0.000
_refine_ls_structure_factor_coef Fsqd
_refine_ls_weighting_details 'w=1/[\s^2^(Fo^2^)+(0.0168P)^2^+1.3284P] where P=(Fo^2^+2Fc^2^)/3'
_refine_ls_weighting_scheme calc
_refine_ls_wR_factor_gt 0.0518
_refine_ls_wR_factor_ref 0.0539
_reflns_Friedel_coverage 0.000
_reflns_number_gt 4490
_reflns_number_total 4887
_reflns_threshold_expression 'I > 2\s(I)'
_cod_data_source_file d0nj04434b2.cif
_cod_data_source_block m19116
_cod_depositor_comments 'Adding full bibliography for 7060029--7060032.cif.'
_cod_database_code 7060032
_shelx_shelxl_version_number 2018/3
_shelx_space_group_comment
; 
The symmetry employed for this shelxl refinement is uniquely defined 
by the following loop, which should always be used as a source of 
symmetry information in preference to the above space-group names. 
They are only intended as comments. 
;
_shelx_estimated_absorpt_t_min 0.617
_shelx_estimated_absorpt_t_max 0.847
_exptl_absorpt_special_details
; 
In addition to absorption, multi-scan techniques also correct other slowly 
varying changes in scale factor over reciprocal space, such as those caused 
by X-ray beam inhomogeneity, goniometer imperfection, crystal decomposition, 
crystal longer than the X-ray beam cross section, absorption by the crystal 
mount etc.  These account, by and large, for much of the difference between 
estimated values of Tmin and Tmax and the _exptl_absorpt_correction_ values. 
;

loop_
_space_group_symop_operation_xyz
'x, y, z'
'-x, -y, -z'

loop_
_atom_site_label
_atom_site_type_symbol
_atom_site_fract_x
_atom_site_fract_y
_atom_site_fract_z
_atom_site_U_iso_or_equiv
_atom_site_adp_type
_atom_site_occupancy
_atom_site_site_symmetry_order
_atom_site_calc_flag
_atom_site_refinement_flags_posn
_atom_site_refinement_flags_adp
_atom_site_refinement_flags_occupancy
_atom_site_disorder_assembly
_atom_site_disorder_group
Sb1 Sb 0.500000 0.500000 1.000000 0.02287(6) Uani 1 2 d S . P . .
Cl1 Cl 0.29629(7) 0.39503(7) 1.08653(5) 0.03619(13) Uani 1 1 d . . . . .
Cl2 Cl 0.40389(7) 0.72400(6) 1.04147(5) 0.03731(14) Uani 1 1 d . . . . .
Cl3 Cl 0.37764(7) 0.56994(7) 0.83046(5) 0.03821(14) Uani 1 1 d . . . . .
Sb2 Sb 0.000000 0.000000 0.500000 0.02210(6) Uani 1 2 d S . P . .
Cl4 Cl 0.21417(7) -0.15147(7) 0.57072(7) 0.04912(19) Uani 1 1 d . . . . .
Cl5 Cl -0.01571(7) 0.10525(7) 0.65402(5) 0.03610(14) Uani 1 1 d . . . . .
Cl6 Cl 0.13971(8) 0.17953(8) 0.40537(6) 0.04742(17) Uani 1 1 d . . . . .
S1 S 0.08395(6) 0.44280(6) 0.70631(5) 0.02691(12) Uani 1 1 d . . . . .
N1 N 0.3135(3) 0.1652(3) 0.7324(2) 0.0231(5) Uani 0.846(4) 1 d D U P A 1
C13 C 0.4023(3) 0.0217(3) 0.7362(2) 0.0279(6) Uani 0.846(4) 1 d D U P A 1
H13A H 0.412009 0.005108 0.660927 0.033 Uiso 0.846(4) 1 calc R U P A 1
H13B H 0.350633 -0.055824 0.782258 0.033 Uiso 0.846(4) 1 calc R U P A 1
C14 C 0.5540(3) 0.0108(3) 0.7822(3) 0.0325(7) Uani 0.846(4) 1 d D U P A 1
H14A H 0.606391 -0.086400 0.785129 0.049 Uiso 0.846(4) 1 calc R U P A 1
H14B H 0.545207 0.028105 0.856447 0.049 Uiso 0.846(4) 1 calc R U P A 1
H14C H 0.607761 0.083739 0.734618 0.049 Uiso 0.846(4) 1 calc R U P A 1
N1' N 0.3543(14) 0.1972(14) 0.7421(13) 0.0231(5) Uani 0.154(4) 1 d D U P A 2
C13' C 0.4872(13) 0.0881(13) 0.7641(12) 0.025(2) Uani 0.154(4) 1 d D U P A 2
H13C H 0.509343 0.066117 0.843343 0.030 Uiso 0.154(4) 1 calc R U P A 2
H13D H 0.570652 0.130411 0.722581 0.030 Uiso 0.154(4) 1 calc R U P A 2
C14' C 0.4706(16) -0.0524(13) 0.7320(13) 0.030(3) Uani 0.154(4) 1 d D U P A 2
H14D H 0.563572 -0.116366 0.741212 0.045 Uiso 0.154(4) 1 calc R U P A 2
H14E H 0.441444 -0.030528 0.654953 0.045 Uiso 0.154(4) 1 calc R U P A 2
H14F H 0.395936 -0.100772 0.778996 0.045 Uiso 0.154(4) 1 calc R U P A 2
C1 C 0.2303(2) 0.1842(2) 0.82355(19) 0.0268(5) Uani 1 1 d . . . . .
C2 C 0.2453(3) 0.0778(3) 0.9233(2) 0.0307(5) Uani 1 1 d . . . . .
H2 H 0.317524 -0.004331 0.928583 0.037 Uiso 1 1 calc R U . . .
C3 C 0.1582(3) 0.0905(3) 1.0123(2) 0.0318(5) Uani 1 1 d . . . . .
H3 H 0.170855 0.016160 1.077981 0.038 Uiso 1 1 calc R U . . .
C4 C 0.0505(3) 0.2097(3) 1.01015(19) 0.0307(5) Uani 1 1 d . . . . .
C5 C 0.0334(2) 0.3139(3) 0.91303(19) 0.0280(5) Uani 1 1 d . . . . .
H5 H -0.039884 0.394997 0.908784 0.034 Uiso 1 1 calc R U . . .
C6 C 0.1209(2) 0.3036(2) 0.82060(18) 0.0243(4) Uani 1 1 d . . . . .
C7 C 0.2167(2) 0.4011(2) 0.61408(18) 0.0230(4) Uani 1 1 d . . . . .
C8 C 0.2156(2) 0.5011(2) 0.51186(18) 0.0246(4) Uani 1 1 d . . . . .
H8 H 0.143373 0.583869 0.498314 0.030 Uiso 1 1 calc R U . . .
C9 C 0.3168(2) 0.4821(2) 0.43088(19) 0.0261(4) Uani 1 1 d . . . . .
C10 C 0.4233(2) 0.3595(3) 0.45473(19) 0.0276(5) Uani 1 1 d . . . . .
H10 H 0.496109 0.345921 0.400762 0.033 Uiso 1 1 calc R U . . .
C11 C 0.4256(2) 0.2595(3) 0.55290(19) 0.0284(5) Uani 1 1 d . . . . .
H11 H 0.499543 0.178214 0.565677 0.034 Uiso 1 1 calc R U . . .
C12 C 0.3199(2) 0.2747(2) 0.63566(18) 0.0261(4) Uani 1 1 d . . . . .
C15 C -0.0384(3) 0.2251(3) 1.1110(2) 0.0409(6) Uani 1 1 d . . . . .
H15A H -0.110752 0.311934 1.092879 0.061 Uiso 1 1 calc R U . . .
H15B H 0.025645 0.234385 1.168188 0.061 Uiso 1 1 calc R U . . .
H15C H -0.088094 0.139146 1.137736 0.061 Uiso 1 1 calc R U . . .
C16 C 0.3141(3) 0.5875(3) 0.3214(2) 0.0340(5) Uani 1 1 d . . . . .
H16A H 0.277278 0.544556 0.266246 0.051 Uiso 1 1 calc R U . . .
H16B H 0.412935 0.610051 0.300527 0.051 Uiso 1 1 calc R U . . .
H16C H 0.250413 0.676852 0.325785 0.051 Uiso 1 1 calc R U . . .

loop_
_atom_site_aniso_label
_atom_site_aniso_U_11
_atom_site_aniso_U_22
_atom_site_aniso_U_33
_atom_site_aniso_U_23
_atom_site_aniso_U_13
_atom_site_aniso_U_12
Sb1 0.02357(10) 0.01565(9) 0.02842(11) -0.00221(7) -0.00823(8) -0.00165(7)
Cl1 0.0306(3) 0.0300(3) 0.0474(3) -0.0044(2) -0.0017(2) -0.0101(2)
Cl2 0.0506(4) 0.0182(2) 0.0409(3) -0.0058(2) 0.0001(3) 0.0010(2)
Cl3 0.0312(3) 0.0496(4) 0.0306(3) -0.0068(3) -0.0116(2) 0.0053(3)
Sb2 0.02018(10) 0.01818(10) 0.03064(11) -0.01112(8) -0.00778(8) 0.00024(7)
Cl4 0.0394(3) 0.0385(3) 0.0750(5) -0.0311(3) -0.0339(3) 0.0179(3)
Cl5 0.0361(3) 0.0397(3) 0.0405(3) -0.0247(3) -0.0055(2) -0.0040(2)
Cl6 0.0586(4) 0.0485(4) 0.0430(4) -0.0114(3) -0.0027(3) -0.0318(3)
S1 0.0279(3) 0.0243(3) 0.0267(3) -0.0064(2) -0.0048(2) 0.0054(2)
N1 0.0185(11) 0.0208(11) 0.0299(11) -0.0063(9) -0.0063(9) -0.0002(8)
C13 0.0273(14) 0.0191(12) 0.0367(14) -0.0063(11) -0.0075(11) 0.0007(11)
C14 0.0256(14) 0.0259(14) 0.0427(16) -0.0047(12) -0.0089(12) 0.0044(11)
N1' 0.0185(11) 0.0208(11) 0.0299(11) -0.0063(9) -0.0063(9) -0.0002(8)
C13' 0.019(4) 0.023(4) 0.031(4) -0.001(4) -0.009(4) 0.000(3)
C14' 0.025(6) 0.023(6) 0.037(7) -0.002(5) -0.008(5) 0.006(5)
C1 0.0254(11) 0.0261(11) 0.0283(11) -0.0054(9) -0.0064(9) -0.0006(9)
C2 0.0299(12) 0.0248(11) 0.0344(12) -0.0012(9) -0.0097(9) -0.0004(9)
C3 0.0300(12) 0.0321(12) 0.0314(12) 0.0001(10) -0.0081(9) -0.0076(10)
C4 0.0251(11) 0.0389(13) 0.0300(12) -0.0083(10) -0.0045(9) -0.0095(10)
C5 0.0219(10) 0.0326(12) 0.0311(12) -0.0101(9) -0.0052(9) -0.0024(9)
C6 0.022(1) 0.0237(10) 0.0281(11) -0.0067(9) -0.0079(8) -0.0023(8)
C7 0.0217(10) 0.0215(10) 0.0269(11) -0.0082(8) -0.0054(8) -0.0012(8)
C8 0.0253(11) 0.0189(10) 0.0308(11) -0.0070(8) -0.0072(9) -0.0024(8)
C9 0.0254(11) 0.0253(11) 0.0296(11) -0.0075(9) -0.0048(9) -0.0069(9)
C10 0.0225(10) 0.0309(12) 0.0313(12) -0.0107(9) -0.0025(9) -0.0030(9)
C11 0.0232(11) 0.0277(11) 0.0338(12) -0.0092(9) -0.0058(9) 0.0033(9)
C12 0.0265(11) 0.0239(11) 0.0275(11) -0.0067(9) -0.0069(9) 0.0014(9)
C15 0.0327(13) 0.0553(17) 0.0333(13) -0.0069(12) 0.0018(10) -0.0075(12)
C16 0.0329(12) 0.0332(13) 0.0327(13) -0.0018(10) -0.0007(10) -0.0036(10)

loop_
_atom_type_symbol
_atom_type_description
_atom_type_scat_dispersion_real
_atom_type_scat_dispersion_imag
_atom_type_scat_source
C C 0.0033 0.0016 'International Tables Vol C Tables 4.2.6.8 and 6.1.1.4'
H H 0.0000 0.0000 'International Tables Vol C Tables 4.2.6.8 and 6.1.1.4'
Cl Cl 0.1484 0.1585 'International Tables Vol C Tables 4.2.6.8 and 6.1.1.4'
N N 0.0061 0.0033 'International Tables Vol C Tables 4.2.6.8 and 6.1.1.4'
S S 0.1246 0.1234 'International Tables Vol C Tables 4.2.6.8 and 6.1.1.4'
Sb Sb -0.5866 1.5461 'International Tables Vol C Tables 4.2.6.8 and 6.1.1.4'

loop_
_geom_angle_atom_site_label_1
_geom_angle_atom_site_label_2
_geom_angle_atom_site_label_3
_geom_angle
_geom_angle_site_symmetry_1
_geom_angle_site_symmetry_3
_geom_angle_publ_flag
Cl1 Sb1 Cl1 180.0 . 2_667 ?
Cl1 Sb1 Cl3 90.30(2) . . ?
Cl1 Sb1 Cl3 89.70(2) 2_667 . ?
Cl1 Sb1 Cl3 89.70(2) . 2_667 ?
Cl1 Sb1 Cl3 90.30(2) 2_667 2_667 ?
Cl3 Sb1 Cl3 180.00(3) . 2_667 ?
Cl1 Sb1 Cl2 90.09(2) . . ?
Cl1 Sb1 Cl2 89.91(2) 2_667 . ?
Cl3 Sb1 Cl2 90.20(2) . . ?
Cl3 Sb1 Cl2 89.80(2) 2_667 . ?
Cl1 Sb1 Cl2 89.91(2) . 2_667 ?
Cl1 Sb1 Cl2 90.09(2) 2_667 2_667 ?
Cl3 Sb1 Cl2 89.80(2) . 2_667 ?
Cl3 Sb1 Cl2 90.20(2) 2_667 2_667 ?
Cl2 Sb1 Cl2 180.0 . 2_667 ?
Cl6 Sb2 Cl6 180.0 . 2_556 ?
Cl6 Sb2 Cl4 90.36(3) . . ?
Cl6 Sb2 Cl4 89.65(3) 2_556 . ?
Cl6 Sb2 Cl4 89.64(3) . 2_556 ?
Cl6 Sb2 Cl4 90.35(3) 2_556 2_556 ?
Cl4 Sb2 Cl4 180.00(2) . 2_556 ?
Cl6 Sb2 Cl5 90.35(2) . 2_556 ?
Cl6 Sb2 Cl5 89.65(2) 2_556 2_556 ?
Cl4 Sb2 Cl5 89.98(2) . 2_556 ?
Cl4 Sb2 Cl5 90.02(2) 2_556 2_556 ?
Cl6 Sb2 Cl5 89.65(2) . . ?
Cl6 Sb2 Cl5 90.35(2) 2_556 . ?
Cl4 Sb2 Cl5 90.02(2) . . ?
Cl4 Sb2 Cl5 89.98(2) 2_556 . ?
Cl5 Sb2 Cl5 180.0 2_556 . ?
C6 S1 C7 102.76(11) . . ?
C1 N1 C12 123.4(2) . . ?
C1 N1 C13 118.8(2) . . ?
C12 N1 C13 117.8(2) . . ?
N1 C13 C14 112.8(2) . . ?
N1 C13 H13A 109.0 . . ?
C14 C13 H13A 109.0 . . ?
N1 C13 H13B 109.0 . . ?
C14 C13 H13B 109.0 . . ?
H13A C13 H13B 107.8 . . ?
C13 C14 H14A 109.5 . . ?
C13 C14 H14B 109.5 . . ?
H14A C14 H14B 109.5 . . ?
C13 C14 H14C 109.5 . . ?
H14A C14 H14C 109.5 . . ?
H14B C14 H14C 109.5 . . ?
C12 N1' C13' 120.9(12) . . ?
C12 N1' C1 116.2(8) . . ?
C13' N1' C1 118.9(11) . . ?
N1' C13' C14' 112.7(10) . . ?
N1' C13' H13C 109.0 . . ?
C14' C13' H13C 109.0 . . ?
N1' C13' H13D 109.0 . . ?
C14' C13' H13D 109.0 . . ?
H13C C13' H13D 107.8 . . ?
C13' C14' H14D 109.5 . . ?
C13' C14' H14E 109.5 . . ?
H14D C14' H14E 109.5 . . ?
C13' C14' H14F 109.5 . . ?
H14D C14' H14F 109.5 . . ?
H14E C14' H14F 109.5 . . ?
N1 C1 C2 120.4(2) . . ?
N1 C1 C6 122.7(2) . . ?
C2 C1 C6 116.7(2) . . ?
C2 C1 N1' 120.0(5) . . ?
C6 C1 N1' 119.8(5) . . ?
C3 C2 C1 121.3(2) . . ?
C3 C2 H2 119.3 . . ?
C1 C2 H2 119.3 . . ?
C2 C3 C4 122.1(2) . . ?
C2 C3 H3 118.9 . . ?
C4 C3 H3 118.9 . . ?
C5 C4 C3 117.3(2) . . ?
C5 C4 C15 121.5(2) . . ?
C3 C4 C15 121.1(2) . . ?
C4 C5 C6 121.7(2) . . ?
C4 C5 H5 119.1 . . ?
C6 C5 H5 119.1 . . ?
C5 C6 C1 120.8(2) . . ?
C5 C6 S1 115.48(17) . . ?
C1 C6 S1 123.75(18) . . ?
C8 C7 C12 120.7(2) . . ?
C8 C7 S1 115.39(16) . . ?
C12 C7 S1 123.95(17) . . ?
C9 C8 C7 121.5(2) . . ?
C9 C8 H8 119.2 . . ?
C7 C8 H8 119.2 . . ?
C8 C9 C10 117.5(2) . . ?
C8 C9 C16 121.4(2) . . ?
C10 C9 C16 121.0(2) . . ?
C11 C10 C9 122.1(2) . . ?
C11 C10 H10 118.9 . . ?
C9 C10 H10 118.9 . . ?
C10 C11 C12 121.1(2) . . ?
C10 C11 H11 119.4 . . ?
C12 C11 H11 119.4 . . ?
N1' C12 C11 116.8(6) . . ?
N1 C12 C11 121.2(2) . . ?
N1' C12 C7 122.1(5) . . ?
N1 C12 C7 121.8(2) . . ?
C11 C12 C7 116.9(2) . . ?
C4 C15 H15A 109.5 . . ?
C4 C15 H15B 109.5 . . ?
H15A C15 H15B 109.5 . . ?
C4 C15 H15C 109.5 . . ?
H15A C15 H15C 109.5 . . ?
H15B C15 H15C 109.5 . . ?
C9 C16 H16A 109.5 . . ?
C9 C16 H16B 109.5 . . ?
H16A C16 H16B 109.5 . . ?
C9 C16 H16C 109.5 . . ?
H16A C16 H16C 109.5 . . ?
H16B C16 H16C 109.5 . . ?

loop_
_geom_bond_atom_site_label_1
_geom_bond_atom_site_label_2
_geom_bond_distance
_geom_bond_site_symmetry_2
_geom_bond_publ_flag
Sb1 Cl1 2.3589(6) . ?
Sb1 Cl1 2.3590(6) 2_667 ?
Sb1 Cl3 2.3645(6) . ?
Sb1 Cl3 2.3645(6) 2_667 ?
Sb1 Cl2 2.3667(6) . ?
Sb1 Cl2 2.3668(6) 2_667 ?
Sb2 Cl6 2.3523(6) . ?
Sb2 Cl6 2.3523(6) 2_556 ?
Sb2 Cl4 2.3631(6) . ?
Sb2 Cl4 2.3632(6) 2_556 ?
Sb2 Cl5 2.3688(5) 2_556 ?
Sb2 Cl5 2.3688(5) . ?
S1 C6 1.718(2) . ?
S1 C7 1.718(2) . ?
N1 C1 1.380(3) . ?
N1 C12 1.405(3) . ?
N1 C13 1.490(3) . ?
C13 C14 1.528(4) . ?
C13 H13A 0.9900 . ?
C13 H13B 0.9900 . ?
C14 H14A 0.9800 . ?
C14 H14B 0.9800 . ?
C14 H14C 0.9800 . ?
N1' C12 1.390(15) . ?
N1' C13' 1.490(9) . ?
N1' C1 1.498(15) . ?
C13' C14' 1.521(9) . ?
C13' H13C 0.9900 . ?
C13' H13D 0.9900 . ?
C14' H14D 0.9800 . ?
C14' H14E 0.9800 . ?
C14' H14F 0.9800 . ?
C1 C2 1.409(3) . ?
C1 C6 1.411(3) . ?
C2 C3 1.364(4) . ?
C2 H2 0.9500 . ?
C3 C4 1.402(3) . ?
C3 H3 0.9500 . ?
C4 C5 1.377(3) . ?
C4 C15 1.500(3) . ?
C5 C6 1.396(3) . ?
C5 H5 0.9500 . ?
C7 C8 1.403(3) . ?
C7 C12 1.413(3) . ?
C8 C9 1.375(3) . ?
C8 H8 0.9500 . ?
C9 C10 1.406(3) . ?
C9 C16 1.494(3) . ?
C10 C11 1.365(3) . ?
C10 H10 0.9500 . ?
C11 C12 1.410(3) . ?
C11 H11 0.9500 . ?
C15 H15A 0.9800 . ?
C15 H15B 0.9800 . ?
C15 H15C 0.9800 . ?
C16 H16A 0.9800 . ?
C16 H16B 0.9800 . ?
C16 H16C 0.9800 . ?

loop_
_geom_torsion_atom_site_label_1
_geom_torsion_atom_site_label_2
_geom_torsion_atom_site_label_3
_geom_torsion_atom_site_label_4
_geom_torsion
_geom_torsion_site_symmetry_1
_geom_torsion_site_symmetry_2
_geom_torsion_site_symmetry_3
_geom_torsion_site_symmetry_4
_geom_torsion_publ_flag
C1 N1 C13 C14 -88.4(3) . . . . ?
C12 N1 C13 C14 91.2(3) . . . . ?
C12 N1' C13' C14' -75.3(16) . . . . ?
C1 N1' C13' C14' 81.3(15) . . . . ?
C12 N1 C1 C2 -170.5(2) . . . . ?
C13 N1 C1 C2 9.1(4) . . . . ?
C12 N1 C1 C6 13.8(4) . . . . ?
C13 N1 C1 C6 -166.6(2) . . . . ?
C12 N1' C1 C2 163.0(6) . . . . ?
C13' N1' C1 C2 5.3(13) . . . . ?
C12 N1' C1 C6 -38.7(12) . . . . ?
C13' N1' C1 C6 163.6(8) . . . . ?
N1 C1 C2 C3 -176.1(2) . . . . ?
C6 C1 C2 C3 -0.1(3) . . . . ?
N1' C1 C2 C3 158.8(7) . . . . ?
C1 C2 C3 C4 -0.6(4) . . . . ?
C2 C3 C4 C5 1.2(3) . . . . ?
C2 C3 C4 C15 -176.6(2) . . . . ?
C3 C4 C5 C6 -1.1(3) . . . . ?
C15 C4 C5 C6 176.7(2) . . . . ?
C4 C5 C6 C1 0.4(3) . . . . ?
C4 C5 C6 S1 179.71(17) . . . . ?
N1 C1 C6 C5 176.1(2) . . . . ?
C2 C1 C6 C5 0.2(3) . . . . ?
N1' C1 C6 C5 -158.7(7) . . . . ?
N1 C1 C6 S1 -3.2(3) . . . . ?
C2 C1 C6 S1 -179.00(17) . . . . ?
N1' C1 C6 S1 22.0(7) . . . . ?
C7 S1 C6 C5 176.34(16) . . . . ?
C7 S1 C6 C1 -4.4(2) . . . . ?
C6 S1 C7 C8 -178.18(16) . . . . ?
C6 S1 C7 C12 3.0(2) . . . . ?
C12 C7 C8 C9 -1.9(3) . . . . ?
S1 C7 C8 C9 179.21(16) . . . . ?
C7 C8 C9 C10 -1.0(3) . . . . ?
C7 C8 C9 C16 179.0(2) . . . . ?
C8 C9 C10 C11 1.9(3) . . . . ?
C16 C9 C10 C11 -178.1(2) . . . . ?
C9 C10 C11 C12 0.0(3) . . . . ?
C13' N1' C12 C11 -8.2(14) . . . . ?
C1 N1' C12 C11 -165.4(6) . . . . ?
C13' N1' C12 C7 -164.6(8) . . . . ?
C1 N1' C12 C7 38.2(12) . . . . ?
C1 N1 C12 C11 168.3(2) . . . . ?
C13 N1 C12 C11 -11.3(4) . . . . ?
C1 N1 C12 C7 -15.2(4) . . . . ?
C13 N1 C12 C7 165.2(2) . . . . ?
C10 C11 C12 N1' -160.5(7) . . . . ?
C10 C11 C12 N1 173.8(2) . . . . ?
C10 C11 C12 C7 -2.9(3) . . . . ?
C8 C7 C12 N1' 160.1(7) . . . . ?
S1 C7 C12 N1' -21.1(8) . . . . ?
C8 C7 C12 N1 -172.9(2) . . . . ?
S1 C7 C12 N1 5.9(3) . . . . ?
C8 C7 C12 C11 3.8(3) . . . . ?
S1 C7 C12 C11 -177.44(16) . . . . ?
